data_4503095
loop_
_publ_author_name
'Cavero, Emma'
'Gim\'enez, Raquel'
'Uriel, Santiago'
'Beltr\'an, Eduardo'
'Serrano, Jos\'e Luis'
'Alkorta, Ibon'
'Elguero, Jos\'e'

_publ_section_title
;
 The Boat Conformation in Pyrazaboles. A Theoretical and Experimental
 Study&#x2020;
;
_journal_issue 3
_journal_name_full 'Crystal Growth &amp; Design'
_journal_page_first 838
_journal_paper_doi 10.1021/cg0702939
_journal_volume 8
_journal_year 2008
_chemical_formula_sum 'C10 H10 B2 N4'
_chemical_formula_weight 207.84
_chemical_name_systematic 2,6-bis(ethynyl)pyrazabole
_space_group_IT_number 11
_symmetry_cell_setting monoclinic
_symmetry_space_group_name_Hall '-P 2yb'
_symmetry_space_group_name_H-M 'P 1 21/m 1'
_atom_sites_solution_hydrogens geom
_atom_sites_solution_primary direct
_atom_sites_solution_secondary difmap
_audit_creation_method SHELXL-97
_cell_angle_alpha 90.00
_cell_angle_beta 92.020(10)
_cell_angle_gamma 90.00
_cell_formula_units_Z 2
_cell_length_a 4.2370(10)
_cell_length_b 15.905(3)
_cell_length_c 8.4140(10)
_cell_measurement_reflns_used 86
_cell_measurement_temperature 295
_cell_measurement_theta_max 36.512
_cell_measurement_theta_min 9.626
_cell_volume 566.66(18)
_computing_cell_refinement 'Siemens XSCANS'
_computing_data_collection 'Siemens XSCANS'
_computing_data_reduction 'Siemens XSCANS'
_computing_molecular_graphics 'Siemens SHELXTL'
_computing_publication_material 'Siemens SHELXTL'
_computing_structure_refinement 'Siemens SHELXTL'
_computing_structure_solution 'Siemens SHELXTL'
_diffrn_ambient_temperature 295
_diffrn_measured_fraction_theta_full 1.000
_diffrn_measured_fraction_theta_max 1.000
_diffrn_measurement_device_type 'Siemens P4'
_diffrn_measurement_method '2\q/\w scans'
_diffrn_radiation_monochromator graphite
_diffrn_radiation_source 'sealed tube'
_diffrn_radiation_type MoK\a
_diffrn_radiation_wavelength 0.71073
_diffrn_reflns_av_R_equivalents 0.0188
_diffrn_reflns_av_sigmaI/netI 0.0312
_diffrn_reflns_limit_h_max 5
_diffrn_reflns_limit_h_min 0
_diffrn_reflns_limit_k_max 19
_diffrn_reflns_limit_k_min 0
_diffrn_reflns_limit_l_max 10
_diffrn_reflns_limit_l_min -10
_diffrn_reflns_number 1314
_diffrn_reflns_theta_full 25.99
_diffrn_reflns_theta_max 25.99
_diffrn_reflns_theta_min 2.42
_diffrn_standards_interval_count 97
_diffrn_standards_number 3
_exptl_absorpt_coefficient_mu 0.075
_exptl_absorpt_correction_T_max 0.995
_exptl_absorpt_correction_T_min 0.984
_exptl_absorpt_correction_type empirical
_exptl_absorpt_process_details
; 
 Siemens SADABS 
;
_exptl_crystal_colour Colorless
_exptl_crystal_density_diffrn 1.218
_exptl_crystal_density_method 'not measured'
_exptl_crystal_description Prism
_exptl_crystal_F_000 216
_exptl_crystal_size_max 0.21
_exptl_crystal_size_mid 0.19
_exptl_crystal_size_min 0.12
_refine_diff_density_max 0.115
_refine_diff_density_min -0.216
_refine_diff_density_rms 0.038
_refine_ls_extinction_method none
_refine_ls_goodness_of_fit_ref 1.032
_refine_ls_hydrogen_treatment mixed
_refine_ls_matrix_type full
_refine_ls_number_parameters 100
_refine_ls_number_reflns 1157
_refine_ls_number_restraints 0
_refine_ls_restrained_S_all 1.032
_refine_ls_R_factor_all 0.0655
_refine_ls_R_factor_gt 0.0414
_refine_ls_shift/su_max 0.002
_refine_ls_shift/su_mean 0.001
_refine_ls_structure_factor_coef Fsqd
_refine_ls_weighting_details 'calc w=1/[\s^2^(Fo^2^)+(0.0491P)^2^+0.0496P] where P=(Fo^2^+2Fc^2^)/3'
_refine_ls_weighting_scheme calc
_refine_ls_wR_factor_gt 0.0952
_refine_ls_wR_factor_ref 0.1091
_reflns_number_gt 822
_reflns_number_total 1157
_reflns_threshold_expression >2sigma(I)
_cod_data_source_file cg0702939-file003.cif
_cod_data_source_block compound_5
_cod_depositor_comments
;
The following automatic conversions were performed:

'_symmetry_cell_setting' value 'Monoclinic' changed to 'monoclinic'
according to /home/saulius/struct/CIF-dictionaries/cif_core.dic
dictionary named 'cif_core.dic' version 2.4.1 from 2010-06-29.

Automatic conversion script
Id: cif_fix_values 1715 2011-07-08 13:25:40Z adriana 
;
_cod_original_sg_symbol_H-M P2(1)/m
_cod_database_code 4503095

loop_
_symmetry_equiv_pos_as_xyz
'x, y, z'
'-x, y+1/2, -z'
'-x, -y, -z'
'x, -y-1/2, z'

loop_
_atom_site_label
_atom_site_type_symbol
_atom_site_fract_x
_atom_site_fract_y
_atom_site_fract_z
_atom_site_U_iso_or_equiv
_atom_site_adp_type
_atom_site_occupancy
_atom_site_symmetry_multiplicity
_atom_site_calc_flag
_atom_site_refinement_flags
N1 N -0.0097(3) 0.67182(8) 0.81783(15) 0.0492(4) Uani 1 1 d .
N2 N 0.0121(3) 0.67195(8) 0.65617(15) 0.0494(4) Uani 1 1 d .
C5 C 0.1363(4) 0.59879(10) 0.6128(2) 0.0527(4) Uani 1 1 d .
C4 C 0.1005(4) 0.59835(10) 0.8735(2) 0.0525(4) Uani 1 1 d .
B2 B -0.1033(7) 0.7500 0.5559(4) 0.0565(7) Uani 1 2 d S
C3 C 0.1960(4) 0.54930(10) 0.74725(18) 0.0496(4) Uani 1 1 d .
C2 C 0.3243(4) 0.46564(11) 0.75370(19) 0.0562(4) Uani 1 1 d .
B1 B -0.1455(8) 0.7500 0.9066(4) 0.0608(8) Uani 1 2 d S
C1 C 0.4221(5) 0.39629(13) 0.7590(2) 0.0728(6) Uani 1 1 d .
HB2A H -0.361(7) 0.7500 0.546(3) 0.067(7) Uiso 1 2 d S
HB1A H -0.403(7) 0.7500 0.892(3) 0.074(8) Uiso 1 2 d S
H5 H 0.174(4) 0.5885(10) 0.503(2) 0.063(5) Uiso 1 1 d .
HB1B H -0.053(6) 0.7500 1.030(3) 0.073(8) Uiso 1 2 d S
H4 H 0.113(4) 0.5872(11) 0.987(2) 0.065(5) Uiso 1 1 d .
HB2B H 0.027(7) 0.7500 0.437(3) 0.085(9) Uiso 1 2 d S
H1 H 0.504(5) 0.3407(17) 0.761(2) 0.099(8) Uiso 1 1 d .

loop_
_atom_site_aniso_label
_atom_site_aniso_U_11
_atom_site_aniso_U_22
_atom_site_aniso_U_33
_atom_site_aniso_U_23
_atom_site_aniso_U_13
_atom_site_aniso_U_12
N1 0.0497(8) 0.0420(7) 0.0564(8) 0.0012(6) 0.0091(6) -0.0032(6)
N2 0.0525(8) 0.0412(7) 0.0542(8) -0.0006(6) -0.0023(6) -0.0032(6)
C5 0.0616(10) 0.0420(9) 0.0542(10) -0.0049(7) -0.0006(8) -0.0014(7)
C4 0.0611(10) 0.0409(9) 0.0557(10) 0.0033(7) 0.0064(8) -0.0037(7)
B2 0.0565(17) 0.0441(15) 0.0678(18) 0.000 -0.0137(14) 0.000
C3 0.0517(9) 0.0397(8) 0.0573(9) 0.0007(7) 0.0022(7) -0.0018(7)
C2 0.0647(11) 0.0463(9) 0.0576(10) 0.0003(7) 0.0033(8) -0.0014(8)
B1 0.0644(19) 0.0446(15) 0.075(2) 0.000 0.0264(15) 0.000
C1 0.0944(15) 0.0470(11) 0.0771(13) 0.0017(9) 0.0042(11) 0.0100(10)

loop_
_atom_type_symbol
_atom_type_description
_atom_type_scat_dispersion_real
_atom_type_scat_dispersion_imag
_atom_type_scat_source
C C 0.0033 0.0016 'International Tables Vol C Tables 4.2.6.8 and 6.1.1.4'
H H 0.0000 0.0000 'International Tables Vol C Tables 4.2.6.8 and 6.1.1.4'
B B 0.0013 0.0007 'International Tables Vol C Tables 4.2.6.8 and 6.1.1.4'
N N 0.0061 0.0033 'International Tables Vol C Tables 4.2.6.8 and 6.1.1.4'

loop_
_geom_angle_atom_site_label_1
_geom_angle_atom_site_label_2
_geom_angle_atom_site_label_3
_geom_angle
_geom_angle_site_symmetry_1
_geom_angle_site_symmetry_3
C4 N1 N2 108.36(13) . .
C4 N1 B1 130.91(16) . .
N2 N1 B1 120.73(16) . .
C5 N2 N1 108.19(13) . .
C5 N2 B2 131.45(16) . .
N1 N2 B2 120.36(15) . .
N2 C5 C3 109.44(15) . .
N1 C4 C3 109.31(14) . .
N2 B2 N2 104.58(18) 4_575 .
C4 C3 C5 104.70(15) . .
C4 C3 C2 127.64(15) . .
C5 C3 C2 127.65(15) . .
C1 C2 C3 178.4(2) . .
N1 B1 N1 104.72(19) . 4_575

loop_
_geom_bond_atom_site_label_1
_geom_bond_atom_site_label_2
_geom_bond_distance
_geom_bond_site_symmetry_2
N1 C4 1.337(2) .
N1 N2 1.3666(19) .
N1 B1 1.570(2) .
N2 C5 1.333(2) .
N2 B2 1.569(2) .
C5 C3 1.394(2) .
C4 C3 1.390(2) .
B2 N2 1.569(2) 4_575
C3 C2 1.438(2) .
C2 C1 1.179(3) .
B1 N1 1.570(2) 4_575
